data_4331642
loop_
_publ_author_name
'Reinoso, Santiago'
'Vitoria, Pablo'
'Felices, Leire San'
'Lezama, Luis'
'Guti\'errez-Zorrilla, Juan M.'

_publ_section_title
;
 Analysis of Weak Interactions in the Crystal Packing of Inorganic
 Metalorganic Hybrids Based on Keggin Polyoxometalates and Dinuclear
 Copper(II)&#x2212;Acetate Complexes
;
_journal_issue 1
_journal_name_full 'Inorganic Chemistry'
_journal_page_first 108
_journal_page_last 118
_journal_paper_doi 10.1021/ic051322c
_journal_volume 45
_journal_year 2006
_chemical_compound_source 'synthesis as described'
_chemical_formula_sum 'C28 H54 Cu3 K4 N4 O59 Si W11'
_chemical_formula_weight 3788.2
_chemical_name_systematic
;
 ?
;
_space_group_IT_number 14
_symmetry_cell_setting monoclinic
_symmetry_Int_Tables_number 14
_symmetry_space_group_name_Hall '-P 2ybc'
_symmetry_space_group_name_H-M 'P 1 21/c 1'
_atom_sites_solution_hydrogens geom
_atom_sites_solution_primary direct
_atom_sites_solution_secondary difmap
_audit_conform_dict_location ftp://ftp.iucr.org/pub/cif_core.dic
_audit_conform_dict_name cif_core.dic
_audit_conform_dict_version 2.2
_audit_creation_date 2005-03-16T20:12:03-00:00
_audit_creation_method 'WinGX routine CIF_UPDATE'
_cell_angle_alpha 90
_cell_angle_beta 91.617(7)
_cell_angle_gamma 90
_cell_formula_units_Z 4
_cell_length_a 22.128(2)
_cell_length_b 12.524(2)
_cell_length_c 26.660(2)
_cell_measurement_reflns_used 9800
_cell_measurement_temperature 293(2)
_cell_measurement_theta_max 21
_cell_measurement_theta_min 3
_cell_measurement_wavelength 0.71073
_cell_volume 7385.4(15)
_computing_cell_refinement
;
CrysAlis RED, Oxford Diffraction Ltd.,
Version 1.170.32 (release 06.06.2003 CrysAlis170 VC++)
;
_computing_data_collection
;
CrysAlis CCD, Oxford Diffraction Ltd.,
Version 1.170.32 (release 06.06.2003 CrysAlis170 VC++)
;
_computing_data_reduction
;
CrysAlis RED, Oxford Diffraction Ltd.,
Version 1.170.32 (release 06.06.2003 CrysAlis170 VC++)
;
_computing_molecular_graphics 'Ortep-3 for Windows (Farrugia, 1997)'
_computing_publication_material 'WinGX publication routines (Farrugia, 1999)'
_computing_structure_refinement 'SHELXL-97 (Sheldrick, 1997)'
_computing_structure_solution 'DIRDIF99.2 (Beurskens et al., 1999)'
_diffrn_ambient_temperature 293(2)
_diffrn_detector_area_resol_mean '1024 \\times 1024 with blocks 2 \\times 2'
_diffrn_measured_fraction_theta_full 0.948
_diffrn_measured_fraction_theta_max 0.948
_diffrn_measurement_device_type Xcalibur
_diffrn_measurement_method \w
_diffrn_radiation_monochromator graphite
_diffrn_radiation_probe x-ray
_diffrn_radiation_type MoK\a
_diffrn_radiation_wavelength 0.71073
_diffrn_reflns_av_R_equivalents 0.0728
_diffrn_reflns_av_unetI/netI 0.2204
_diffrn_reflns_limit_h_max 26
_diffrn_reflns_limit_h_min -26
_diffrn_reflns_limit_k_max 14
_diffrn_reflns_limit_k_min -7
_diffrn_reflns_limit_l_max 31
_diffrn_reflns_limit_l_min -31
_diffrn_reflns_number 38521
_diffrn_reflns_theta_full 26.03
_diffrn_reflns_theta_max 26.03
_diffrn_reflns_theta_min 2.85
_diffrn_standards_decay_% 0
_diffrn_standards_interval_count 50
_diffrn_standards_number 2
_exptl_absorpt_coefficient_mu 18.250
_exptl_absorpt_correction_T_max 0.7277
_exptl_absorpt_correction_T_min 0.2497
_exptl_absorpt_correction_type analytical
_exptl_absorpt_process_details 'CrysAlisRED (Oxford Diffraction, 2003)'
_exptl_crystal_colour Blue
_exptl_crystal_density_diffrn 3.407
_exptl_crystal_density_method 'not measured'
_exptl_crystal_description Needle
_exptl_crystal_F_000 6852
_exptl_crystal_size_max 0.44
_exptl_crystal_size_mid 0.03
_exptl_crystal_size_min 0.02
_refine_diff_density_max 1.377
_refine_diff_density_min -1.292
_refine_diff_density_rms 0.216
_refine_ls_extinction_method none
_refine_ls_goodness_of_fit_ref 0.776
_refine_ls_hydrogen_treatment constr
_refine_ls_matrix_type full
_refine_ls_number_parameters 525
_refine_ls_number_reflns 12324
_refine_ls_number_restraints 1
_refine_ls_restrained_S_all 0.776
_refine_ls_R_factor_all 0.1832
_refine_ls_R_factor_gt 0.0495
_refine_ls_shift/su_max 0.003
_refine_ls_shift/su_mean 0
_refine_ls_structure_factor_coef Fsqd
_refine_ls_weighting_details 'calc w=1/[\s^2^(Fo^2^)+(0.0356P)^2^+0.0000P] where P=(Fo^2^+2Fc^2^)/3'
_refine_ls_weighting_scheme calc
_refine_ls_wR_factor_gt 0.091
_refine_ls_wR_factor_ref 0.1156
_reflns_number_gt 4448
_reflns_number_total 12324
_reflns_threshold_expression >2sigma(I)
_cod_data_source_file ic051322csup1.cif
_cod_data_source_block 1
_cod_depositor_comments
;
The following automatic conversions were performed:

'_refine_ls_hydrogen_treatment' value 'const' was replaced with the
value 'constr' as specified in the replacement file
'src/cod-tools/trunk/data/replacement-values/replacement_values.lst'.

Automatic conversion script
Id: cif_fix_values 5376 2017-05-30 11:51:03Z andrius 
;
_cod_original_sg_symbol_H-M 'P 21/c'
_cod_database_code 4331642

loop_
_symmetry_equiv_pos_as_xyz
'x, y, z'
'-x, y+1/2, -z+1/2'
'-x, -y, -z'
'x, -y-1/2, z-1/2'

loop_
_atom_site_label
_atom_site_type_symbol
_atom_site_fract_x
_atom_site_fract_y
_atom_site_fract_z
_atom_site_U_iso_or_equiv
_atom_site_adp_type
_atom_site_occupancy
_atom_site_symmetry_multiplicity
_atom_site_calc_flag
_atom_site_refinement_flags
C2 C 0.1796(10) 0.5904(18) 0.6570(8) 0.054(7) Uiso 1 1 d .
H2 H 0.2061 0.6468 0.6519 0.065 Uiso 1 1 calc R
C3 C 0.2017(11) 0.4858(18) 0.6534(8) 0.058(7) Uiso 1 1 d .
H3 H 0.2416 0.475 0.6445 0.069 Uiso 1 1 calc R
C4 C 0.1681(9) 0.4045(18) 0.6619(8) 0.047(7) Uiso 1 1 d .
H4 H 0.1835 0.3356 0.6599 0.057 Uiso 1 1 calc R
C5 C 0.0656(10) 0.3402(18) 0.6842(8) 0.058(7) Uiso 1 1 d .
H5 H 0.0774 0.2691 0.6817 0.07 Uiso 1 1 calc R
C6 C 0.0059(10) 0.3646(17) 0.6974(8) 0.046(6) Uiso 1 1 d .
H6 H -0.0205 0.3089 0.7041 0.055 Uiso 1 1 calc R
C7 C -0.0721(10) 0.5029(17) 0.7121(8) 0.048(7) Uiso 1 1 d .
H7 H -0.1019 0.4529 0.7187 0.058 Uiso 1 1 calc R
C8 C -0.0850(10) 0.6086(16) 0.7137(7) 0.041(6) Uiso 1 1 d .
H8 H -0.1236 0.631 0.7217 0.05 Uiso 1 1 calc R
C9 C -0.0416(9) 0.6827(17) 0.7035(7) 0.039(6) Uiso 1 1 d .
H9 H -0.0518 0.7547 0.7049 0.047 Uiso 1 1 calc R
C11 C 0.1080(9) 0.4220(16) 0.6745(8) 0.039(6) Uiso 1 1 d .
C12 C -0.0152(10) 0.4702(17) 0.7008(8) 0.043(6) Uiso 1 1 d .
C13 C 0.0901(8) 0.5266(15) 0.6773(7) 0.023(5) Uiso 1 1 d .
C14 C 0.0279(9) 0.5488(15) 0.6887(7) 0.032(6) Uiso 1 1 d .
C22 C 0.0988(10) 0.5633(16) 0.5484(7) 0.038(6) Uiso 1 1 d .
H22 H 0.1339 0.6021 0.5432 0.046 Uiso 1 1 calc R
C23 C 0.1015(11) 0.4545(18) 0.5462(9) 0.064(8) Uiso 1 1 d .
H23 H 0.1382 0.4224 0.5393 0.076 Uiso 1 1 calc R
C24 C 0.0520(10) 0.3904(18) 0.5539(8) 0.055(7) Uiso 1 1 d .
H24 H 0.0545 0.3166 0.5506 0.066 Uiso 1 1 calc R
C25 C -0.0551(10) 0.3908(18) 0.5764(8) 0.051(7) Uiso 1 1 d .
H25 H -0.0556 0.3165 0.5765 0.061 Uiso 1 1 calc R
C26 C -0.1062(11) 0.4398(19) 0.5858(9) 0.066(8) Uiso 1 1 d .
H26 H -0.1405 0.3996 0.5922 0.079 Uiso 1 1 calc R
C27 C -0.1632(10) 0.6178(17) 0.5916(8) 0.054(7) Uiso 1 1 d .
H27 H -0.2005 0.5858 0.5963 0.065 Uiso 1 1 calc R
C28 C -0.1583(10) 0.7254(17) 0.5897(8) 0.049(7) Uiso 1 1 d .
H28 H -0.1924 0.7678 0.5931 0.059 Uiso 1 1 calc R
C29 C -0.1015(9) 0.7737(17) 0.5826(8) 0.047(7) Uiso 1 1 d .
H29 H -0.0996 0.8478 0.5811 0.057 Uiso 1 1 calc R
C31 C -0.0013(10) 0.4393(16) 0.5667(8) 0.036(6) Uiso 1 1 d .
C32 C -0.1099(10) 0.5535(17) 0.5864(8) 0.045(6) Uiso 1 1 d .
C33 C 0.0004(10) 0.5491(17) 0.5673(8) 0.041(6) Uiso 1 1 d .
C34 C -0.0537(9) 0.6120(15) 0.5774(7) 0.034(6) Uiso 1 1 d .
C50 C 0.1546(9) 0.8362(15) 0.5978(8) 0.033(6) Uiso 1 1 d .
C51 C 0.2137(10) 0.8819(17) 0.5795(9) 0.065(8) Uiso 1 1 d .
H51A H 0.2175 0.9549 0.5902 0.098 Uiso 1 1 calc R
H51B H 0.2139 0.8787 0.5436 0.098 Uiso 1 1 calc R
H51C H 0.2469 0.8411 0.5933 0.098 Uiso 1 1 calc R
C52 C 0.0167(10) 0.9390(18) 0.6452(9) 0.051(7) Uiso 1 1 d .
C53 C -0.0049(9) 1.0493(16) 0.6592(8) 0.056(7) Uiso 1 1 d .
H53A H -0.0483 1.0498 0.6599 0.084 Uiso 1 1 calc R
H53B H 0.0083 1.1001 0.6349 0.084 Uiso 1 1 calc R
H53C H 0.0114 1.0681 0.6918 0.084 Uiso 1 1 calc R
Cu1 Cu 0.08271(12) 0.7526(2) 0.67487(10) 0.0428(8) Uani 1 1 d .
Cu2 Cu 0.03195(12) 0.7720(2) 0.56999(10) 0.0473(8) Uani 1 1 d .
N1 N 0.1230(8) 0.6123(13) 0.6673(6) 0.045(5) Uiso 1 1 d .
N10 N 0.0145(7) 0.6564(13) 0.6916(6) 0.037(5) Uiso 1 1 d .
N21 N 0.0479(8) 0.6169(13) 0.5578(6) 0.045(5) Uiso 1 1 d .
N30 N -0.0529(7) 0.7215(12) 0.5780(6) 0.033(5) Uiso 1 1 d .
O1 O 0.1193(6) 0.7602(10) 0.7580(5) 0.042(4) Uiso 1 1 d .
O2 O 0.1728(6) 0.3357(11) 0.7830(5) 0.057(4) Uiso 1 1 d .
O3 O 0.1161(7) 0.5771(11) 0.9477(6) 0.062(5) Uiso 1 1 d .
O4 O 0.3103(7) 0.8119(12) 0.6751(6) 0.071(5) Uiso 1 1 d .
O5 O 0.3625(7) 0.3846(13) 0.6990(6) 0.083(6) Uiso 1 1 d .
O6 O 0.3589(8) 0.2254(13) 0.8655(7) 0.091(6) Uiso 1 1 d .
O7 O 0.3088(8) 0.4622(14) 1.0310(7) 0.105(7) Uiso 1 1 d .
O8 O 0.2562(7) 0.8503(13) 1.0112(6) 0.084(6) Uiso 1 1 d .
O9 O 0.2626(7) 1.0332(12) 0.8213(6) 0.074(5) Uiso 1 1 d .
O10 O 0.5237(9) 0.5318(15) 0.9356(8) 0.122(7) Uiso 1 1 d .
O11 O 0.4741(9) 0.9054(15) 0.9144(7) 0.113(7) Uiso 1 1 d .
O12 O 0.5237(8) 0.6974(14) 0.7714(7) 0.093(6) Uiso 1 1 d .
O13 O 0.1639(6) 0.5585(10) 0.7753(5) 0.043(4) Uiso 1 1 d .
O14 O 0.1625(6) 0.4711(10) 0.8656(5) 0.052(4) Uiso 1 1 d .
O15 O 0.1388(6) 0.6776(11) 0.8542(5) 0.059(5) Uiso 1 1 d .
O16 O 0.2419(6) 0.7027(10) 0.7485(5) 0.042(4) Uiso 1 1 d .
O17 O 0.2690(6) 0.4639(11) 0.7589(5) 0.055(4) Uiso 1 1 d .
O18 O 0.2687(7) 0.3775(11) 0.8481(6) 0.062(5) Uiso 1 1 d .
O19 O 0.2368(7) 0.5170(11) 0.9432(6) 0.064(5) Uiso 1 1 d .
O20 O 0.2112(6) 0.7207(11) 0.9318(5) 0.054(4) Uiso 1 1 d .
O21 O 0.2120(6) 0.8246(11) 0.8238(5) 0.056(4) Uiso 1 1 d .
O22 O 0.3297(7) 0.5995(11) 0.7036(6) 0.063(5) Uiso 1 1 d .
O23 O 0.3708(7) 0.4007(12) 0.8027(6) 0.074(5) Uiso 1 1 d .
O24 O 0.3251(7) 0.3711(12) 0.9381(6) 0.073(5) Uiso 1 1 d .
O25 O 0.3126(7) 0.6600(12) 0.9784(6) 0.072(5) Uiso 1 1 d .
O26 O 0.2609(6) 0.9101(11) 0.9105(5) 0.053(4) Uiso 1 1 d .
O27 O 0.3160(7) 0.8512(12) 0.7789(6) 0.067(5) Uiso 1 1 d .
O28 O 0.4070(7) 0.7509(11) 0.7361(6) 0.063(5) Uiso 1 1 d .
O29 O 0.4337(7) 0.5398(12) 0.7493(6) 0.068(5) Uiso 1 1 d .
O30 O 0.4313(8) 0.3990(13) 0.8905(6) 0.086(6) Uiso 1 1 d .
O31 O 0.4040(7) 0.5211(12) 0.9727(6) 0.080(5) Uiso 1 1 d .
O32 O 0.3616(7) 0.8497(13) 0.9554(6) 0.083(6) Uiso 1 1 d .
O33 O 0.3649(7) 0.9396(12) 0.8626(6) 0.067(5) Uiso 1 1 d .
O34 O 0.4657(7) 0.5783(13) 0.8417(6) 0.082(6) Uiso 1 1 d .
O35 O 0.4360(8) 0.6938(14) 0.9232(6) 0.087(6) Uiso 1 1 d .
O36 O 0.4391(7) 0.7834(12) 0.8320(6) 0.070(5) Uiso 1 1 d .
O37 O 0.2445(6) 0.6022(10) 0.8425(5) 0.046(4) Uiso 1 1 d .
O38 O 0.3488(6) 0.6351(11) 0.7965(5) 0.051(4) Uiso 1 1 d .
O39 O 0.3451(6) 0.5413(11) 0.8881(6) 0.058(5) Uiso 1 1 d .
O40 O 0.3216(6) 0.7501(11) 0.8773(5) 0.053(4) Uiso 1 1 d .
O50 O 0.1496(6) 0.8309(10) 0.6442(5) 0.047(4) Uiso 1 1 d .
O51 O 0.1163(7) 0.8076(11) 0.5663(6) 0.060(5) Uiso 1 1 d .
O52 O 0.0364(6) 0.8797(10) 0.6799(5) 0.045(4) Uiso 1 1 d .
O53 O 0.0157(6) 0.9110(11) 0.5988(5) 0.049(4) Uiso 1 1 d .
O54 O 0.0152(6) 0.8305(10) 0.4930(5) 0.049(4) Uiso 1 1 d .
O100 O 0.3453(9) 0.1019(16) 0.9525(8) 0.128(8) Uiso 1 1 d .
O101 O 0.2023(10) 0.9911(18) 0.7092(9) 0.148(9) Uiso 1 1 d .
O102 O 0.5692(15) 0.713(3) 0.9837(13) 0.242(14) Uiso 1 1 d .
O103 O 0.3479(13) 0.616(2) 0.5936(11) 0.215(13) Uiso 1 1 d .
Si1 Si 0.3157(3) 0.6319(5) 0.8519(2) 0.0312(15) Uiso 1 1 d .
W1 W 0.17638(4) 0.70422(8) 0.79342(4) 0.0392(3) Uani 1 1 d .
W2 W 0.20798(5) 0.44235(8) 0.80648(4) 0.0490(3) Uani 1 1 d .
W3 W 0.17519(4) 0.59205(8) 0.90800(4) 0.0452(5) Uani 0.986(5) 1 d P
Cu13 Cu 0.17519(4) 0.59205(8) 0.90800(4) 0.0452(5) Uani 0.014(5) 1 d P
W4 W 0.32152(5) 0.74285(9) 0.73030(4) 0.0561(6) Uani 0.979(5) 1 d P
Cu14 Cu 0.32152(5) 0.74285(9) 0.73030(4) 0.0561(6) Uani 0.021(5) 1 d P
W5 W 0.35317(5) 0.48284(10) 0.74427(5) 0.0616(6) Uani 0.884(5) 1 d P
Cu15 Cu 0.35317(5) 0.48284(10) 0.74427(5) 0.0616(6) Uani 0.116(5) 1 d P
W6 W 0.35098(6) 0.36079(10) 0.87101(5) 0.0721(7) Uani 0.929(6) 1 d P
Cu16 Cu 0.35098(6) 0.36079(10) 0.87101(5) 0.0721(7) Uani 0.071(6) 1 d P
W7 W 0.31865(6) 0.51011(11) 0.97025(5) 0.0794(7) Uani 0.898(6) 1 d P
Cu17 Cu 0.31865(6) 0.51011(11) 0.97025(5) 0.0794(7) Uani 0.102(6) 1 d P
W8 W 0.28146(5) 0.79629(10) 0.95514(4) 0.0628(6) Uani 0.907(5) 1 d P
Cu18 Cu 0.28146(5) 0.79629(10) 0.95514(4) 0.0628(6) Uani 0.093(5) 1 d P
W9 W 0.28414(5) 0.90784(9) 0.84044(5) 0.0546(6) Uani 0.860(5) 1 d P
Cu19 Cu 0.28414(5) 0.90784(9) 0.84044(5) 0.0546(6) Uani 0.140(5) 1 d P
W10 W 0.44750(6) 0.54411(14) 0.91284(6) 0.0860(9) Uani 0.735(6) 1 d P
Cu20 Cu 0.44750(6) 0.54411(14) 0.91284(6) 0.0860(9) Uani 0.265(6) 1 d P
W11 W 0.41352(5) 0.83109(11) 0.89787(5) 0.0780(7) Uani 0.925(6) 1 d P
Cu21 Cu 0.41352(5) 0.83109(11) 0.89787(5) 0.0780(7) Uani 0.075(6) 1 d P
W12 W 0.45131(5) 0.66855(11) 0.78851(5) 0.0702(7) Uani 0.897(5) 1 d P
Cu22 Cu 0.45131(5) 0.66855(11) 0.78851(5) 0.0702(7) Uani 0.103(5) 1 d P
K1 K 0.4957(5) 0.8719(8) 0.6917(4) 0.195(4) Uiso 1 1 d .
K2 K -0.0874(9) 0.9356(15) 0.4701(8) 0.380(10) Uiso 1 1 d .
K3 K 0.6317(10) 0.6392(17) 0.7275(8) 0.410(11) Uiso 1 1 d .
K4 K 0.4269(9) 0.6952(15) 1.0382(8) 0.372(10) Uiso 1 1 d .
O104 O 0.4135(15) 0.262(3) 0.6231(13) 0.250(15) Uiso 1 1 d .
O105 O 0.7385(13) 0.688(2) 0.7610(11) 0.210(12) Uiso 1 1 d .
O106 O 0.5656(14) 0.483(2) 0.7354(12) 0.217(13) Uiso 1 1 d .
O107 O 0.384(2) 1.003(4) 0.644(2) 0.42(3) Uiso 1 1 d .
O108 O 0.431(2) 0.013(4) 1.0212(18) 0.36(2) Uiso 1 1 d .
O109 O 0.500(2) 1.124(4) 0.8485(19) 0.40(3) Uiso 1 1 d .
O112 O 0.153(2) 0.129(4) 0.634(2) 0.39(3) Uiso 1 1 d .
O110 O 0.263(3) 0.383(4) 0.524(2) 0.46(3) Uiso 1 1 d .
O111 O 0.182(3) 0.210(4) 0.548(2) 0.42(3) Uiso 1 1 d .
O113 O 0.292(4) 0.192(7) 0.621(4) 0.72(6) Uiso 1 1 d .

loop_
_atom_site_aniso_label
_atom_site_aniso_U_11
_atom_site_aniso_U_22
_atom_site_aniso_U_33
_atom_site_aniso_U_23
_atom_site_aniso_U_13
_atom_site_aniso_U_12
Cu1 0.0452(18) 0.0473(17) 0.0360(18) 0.0042(15) 0.0013(14) 0.0013(16)
Cu2 0.0522(19) 0.056(2) 0.0337(19) -0.0041(16) 0.0022(15) -0.0018(17)
W1 0.0320(6) 0.0494(6) 0.0361(7) 0.0062(5) -0.0016(5) 0.0023(5)
W2 0.0520(7) 0.0467(7) 0.0483(7) 0.0014(6) 0.0023(6) 0.0001(6)
W3 0.0449(8) 0.0556(8) 0.0351(8) 0.0073(6) 0.0044(5) 0.0044(6)
Cu13 0.0449(8) 0.0556(8) 0.0351(8) 0.0073(6) 0.0044(5) 0.0044(6)
W4 0.0381(7) 0.0804(10) 0.0500(9) 0.0108(7) 0.0033(6) -0.0058(6)
Cu14 0.0381(7) 0.0804(10) 0.0500(9) 0.0108(7) 0.0033(6) -0.0058(6)
W5 0.0498(9) 0.0778(11) 0.0576(10) -0.0069(8) 0.0070(7) 0.0109(7)
Cu15 0.0498(9) 0.0778(11) 0.0576(10) -0.0069(8) 0.0070(7) 0.0109(7)
W6 0.0737(10) 0.0724(11) 0.0700(11) 0.0130(8) -0.0004(7) 0.0332(8)
Cu16 0.0737(10) 0.0724(11) 0.0700(11) 0.0130(8) -0.0004(7) 0.0332(8)
W7 0.0796(11) 0.1106(13) 0.0477(10) 0.0210(8) -0.0040(7) 0.0325(9)
Cu17 0.0796(11) 0.1106(13) 0.0477(10) 0.0210(8) -0.0040(7) 0.0325(9)
W8 0.0535(9) 0.0845(11) 0.0498(10) -0.0130(7) -0.0111(6) 0.0051(7)
Cu18 0.0535(9) 0.0845(11) 0.0498(10) -0.0130(7) -0.0111(6) 0.0051(7)
W9 0.0460(9) 0.0531(9) 0.0645(10) -0.0040(7) -0.0037(7) -0.0060(6)
Cu19 0.0460(9) 0.0531(9) 0.0645(10) -0.0040(7) -0.0037(7) -0.0060(6)
W10 0.0519(11) 0.1334(17) 0.0716(13) -0.0028(10) -0.0193(8) 0.0329(10)
Cu20 0.0519(11) 0.1334(17) 0.0716(13) -0.0028(10) -0.0193(8) 0.0329(10)
W11 0.0455(9) 0.1030(13) 0.0845(12) -0.0169(9) -0.0191(7) -0.0121(8)
Cu21 0.0455(9) 0.1030(13) 0.0845(12) -0.0169(9) -0.0191(7) -0.0121(8)
W12 0.0350(8) 0.1042(13) 0.0715(11) 0.0024(8) 0.0047(7) 0.0025(7)
Cu22 0.0350(8) 0.1042(13) 0.0715(11) 0.0024(8) 0.0047(7) 0.0025(7)

loop_
_atom_type_symbol
_atom_type_description
_atom_type_scat_dispersion_real
_atom_type_scat_dispersion_imag
_atom_type_scat_source
C C 0.0033 0.0016 'International Tables Vol C Tables 4.2.6.8 and 6.1.1.4'
H H 0 0 'International Tables Vol C Tables 4.2.6.8 and 6.1.1.4'
Cu Cu 0.3201 1.2651 'International Tables Vol C Tables 4.2.6.8 and 6.1.1.4'
N N 0.0061 0.0033 'International Tables Vol C Tables 4.2.6.8 and 6.1.1.4'
O O 0.0106 0.006 'International Tables Vol C Tables 4.2.6.8 and 6.1.1.4'
Si Si 0.0817 0.0704 'International Tables Vol C Tables 4.2.6.8 and 6.1.1.4'
W W -0.849 6.8722 'International Tables Vol C Tables 4.2.6.8 and 6.1.1.4'
K K 0.2009 0.2494 'International Tables Vol C Tables 4.2.6.8 and 6.1.1.4'

loop_
_exptl_crystal_face_index_h
_exptl_crystal_face_index_k
_exptl_crystal_face_index_l
_exptl_crystal_face_perp_dist
0 0 -1 0.00960
0 -1 0 0.21799
0 1 0 0.22265
1 0 0 0.01263
-1 0 0 0.02053
0 0 1 0.00805

loop_
_geom_angle_atom_site_label_1
_geom_angle_atom_site_label_2
_geom_angle_atom_site_label_3
_geom_angle
_geom_angle_site_symmetry_1
_geom_angle_site_symmetry_3
N1 C2 C3 123(2) . .
N1 C2 H2 118.5 . .
C3 C2 H2 118.5 . .
C4 C3 C2 122(2) . .
C4 C3 H3 119.2 . .
C2 C3 H3 119.2 . .
C3 C4 C11 119(2) . .
C3 C4 H4 120.7 . .
C11 C4 H4 120.7 . .
C6 C5 C11 121(2) . .
C6 C5 H5 119.4 . .
C11 C5 H5 119.4 . .
C12 C6 C5 122(2) . .
C12 C6 H6 118.8 . .
C5 C6 H6 118.8 . .
C8 C7 C12 120(2) . .
C8 C7 H7 120.1 . .
C12 C7 H7 120.1 . .
C7 C8 C9 120(2) . .
C7 C8 H8 119.8 . .
C9 C8 H8 119.8 . .
N10 C9 C8 123(2) . .
N10 C9 H9 118.5 . .
C8 C9 H9 118.5 . .
C13 C11 C4 116(2) . .
C13 C11 C5 119(2) . .
C4 C11 C5 125(2) . .
C7 C12 C6 127(2) . .
C7 C12 C14 118(2) . .
C6 C12 C14 114(2) . .
N1 C13 C11 126.9(19) . .
N1 C13 C14 114.7(17) . .
C11 C13 C14 118.3(18) . .
N10 C14 C12 121.2(18) . .
N10 C14 C13 114.0(18) . .
C12 C14 C13 124.5(18) . .
N21 C22 C23 123(2) . .
N21 C22 H22 118.5 . .
C23 C22 H22 118.5 . .
C22 C23 C24 123(2) . .
C22 C23 H23 118.7 . .
C24 C23 H23 118.7 . .
C23 C24 C31 118(2) . .
C23 C24 H24 121.1 . .
C31 C24 H24 121.1 . .
C26 C25 C31 126(2) . .
C26 C25 H25 117.1 . .
C31 C25 H25 117.1 . .
C25 C26 C32 121(2) . .
C25 C26 H26 119.4 . .
C32 C26 H26 119.4 . .
C28 C27 C32 119(2) . .
C28 C27 H27 120.4 . .
C32 C27 H27 120.4 . .
C27 C28 C29 120(2) . .
C27 C28 H28 119.9 . .
C29 C28 H28 119.9 . .
N30 C29 C28 124(2) . .
N30 C29 H29 118.2 . .
C28 C29 H29 118.2 . .
C25 C31 C33 118(2) . .
C25 C31 C24 127(2) . .
C33 C31 C24 115(2) . .
C26 C32 C27 127(2) . .
C26 C32 C34 117(2) . .
C27 C32 C34 115.9(18) . .
C31 C33 N21 129(2) . .
C31 C33 C34 121(2) . .
N21 C33 C34 109.5(17) . .
N30 C34 C33 122.0(19) . .
N30 C34 C32 120.5(18) . .
C33 C34 C32 117.5(18) . .
O51 C50 O50 126(2) . .
O51 C50 C51 118(2) . .
O50 C50 C51 116.1(19) . .
C50 C51 H51A 109.5 . .
C50 C51 H51B 109.5 . .
H51A C51 H51B 109.5 . .
C50 C51 H51C 109.5 . .
H51A C51 H51C 109.5 . .
H51B C51 H51C 109.5 . .
O52 C52 O53 123(2) . .
O52 C52 C53 118(2) . .
O53 C52 C53 119(2) . .
C52 C53 H53A 109.5 . .
C52 C53 H53B 109.5 . .
H53A C53 H53B 109.5 . .
C52 C53 H53C 109.5 . .
H53A C53 H53C 109.5 . .
H53B C53 H53C 109.5 . .
O52 Cu1 O50 91.4(6) . .
O52 Cu1 N1 173.9(6) . .
O50 Cu1 N1 93.0(6) . .
O52 Cu1 N10 94.4(6) . .
O50 Cu1 N10 167.4(6) . .
N1 Cu1 N10 80.4(7) . .
O52 Cu1 O1 94.1(5) . .
O50 Cu1 O1 97.4(5) . .
N1 Cu1 O1 89.3(6) . .
N10 Cu1 O1 93.2(6) . .
O52 Cu1 Cu2 79.0(4) . .
O50 Cu1 Cu2 80.7(4) . .
N1 Cu1 Cu2 97.7(5) . .
N10 Cu1 Cu2 89.5(5) . .
O1 Cu1 Cu2 172.7(3) . .
O51 Cu2 O53 90.2(6) . .
O51 Cu2 N30 173.9(6) . .
O53 Cu2 N30 93.2(6) . .
O51 Cu2 N21 92.3(7) . .
O53 Cu2 N21 165.9(7) . .
N30 Cu2 N21 83.2(7) . .
O51 Cu2 O54 90.7(6) . .
O53 Cu2 O54 92.4(5) . .
N30 Cu2 O54 94.1(6) . .
N21 Cu2 O54 101.4(6) . .
O51 Cu2 Cu1 74.2(5) . .
O53 Cu2 Cu1 76.8(4) . .
N30 Cu2 Cu1 101.7(5) . .
N21 Cu2 Cu1 90.6(5) . .
O54 Cu2 Cu1 161.2(4) . .
O51 Cu2 K2 58.1(5) . 3_576
O53 Cu2 K2 49.4(5) . 3_576
N30 Cu2 K2 127.7(5) . 3_576
N21 Cu2 K2 141.7(6) . 3_576
O54 Cu2 K2 59.5(5) . 3_576
Cu1 Cu2 K2 102.3(3) . 3_576
C2 N1 C13 113.8(18) . .
C2 N1 Cu1 129.7(16) . .
C13 N1 Cu1 116.4(14) . .
C9 N10 C14 117.2(18) . .
C9 N10 Cu1 128.4(15) . .
C14 N10 Cu1 114.3(14) . .
C22 N21 C33 112.1(17) . .
C22 N21 Cu2 132.0(15) . .
C33 N21 Cu2 115.3(14) . .
C29 N30 C34 120.4(18) . .
C29 N30 Cu2 130.5(14) . .
C34 N30 Cu2 109.1(13) . .
W1 O1 Cu1 137.6(7) . .
W3 O3 K2 136.0(8) . 2_546
W6 O6 K3 118.9(9) . 2_646
W9 O9 K3 108.6(8) . 2_656
W10 O10 K4 118.5(9) . 3_667
W12 O12 K3 151.0(10) . .
W12 O12 K1 99.2(7) . .
K3 O12 K1 93.1(7) . .
W1 O13 W2 123.1(7) . .
W3 O14 W2 124.2(7) . .
W1 O15 W3 123.4(7) . .
W1 O16 W4 151.8(7) . .
W2 O17 W5 149.5(8) . .
W2 O18 W6 152.0(8) . .
W3 O19 W7 150.0(8) . .
W3 O20 W8 149.3(8) . .
W1 O21 W9 149.4(8) . .
W5 O22 W4 122.2(8) . .
W5 O23 W6 149.2(9) . .
W5 O23 K1 106.7(7) . 2_646
W6 O23 K1 99.8(6) . 2_646
W5 O23 K3 109.2(7) . 2_646
W6 O23 K3 88.4(6) . 2_646
K1 O23 K3 84.5(6) 2_646 2_646
W6 O24 W7 120.2(8) . .
W7 O25 W8 149.6(9) . .
W7 O25 K4 98.4(7) . .
W8 O25 K4 109.2(7) . .
W8 O26 W9 121.5(7) . .
W4 O27 W9 151.5(9) . .
W4 O28 W12 120.3(8) . .
W4 O28 K1 135.3(7) . .
W12 O28 K1 104.1(6) . .
W5 O29 W12 121.0(8) . .
W5 O29 K1 104.0(6) . 2_646
W12 O29 K1 101.7(6) . 2_646
W6 O30 W10 118.9(9) . .
W6 O30 K1 108.3(8) . 2_646
W10 O30 K1 104.5(7) . 2_646
W7 O31 W10 120.6(9) . .
W7 O31 K4 103.7(8) . .
W10 O31 K4 108.3(8) . .
W8 O32 W11 121.6(9) . .
W8 O32 K4 101.0(7) . .
W11 O32 K4 101.7(7) . .
W9 O33 W11 120.1(8) . .
W12 O34 W10 146.2(9) . .
W12 O34 K1 111.1(7) . 2_646
W10 O34 K1 99.9(7) . 2_646
W11 O35 W10 150.1(10) . .
W11 O35 K4 108.9(8) . .
W10 O35 K4 99.3(7) . .
W12 O36 W11 147.4(9) . .
Si1 O37 W1 124.4(7) . .
Si1 O37 W2 125.2(7) . .
W1 O37 W2 91.6(5) . .
Si1 O37 W3 122.9(7) . .
W1 O37 W3 91.2(5) . .
W2 O37 W3 91.9(5) . .
Si1 O38 W4 125.8(7) . .
Si1 O38 W12 122.7(7) . .
W4 O38 W12 93.5(5) . .
Si1 O38 W5 121.9(7) . .
W4 O38 W5 92.1(5) . .
W12 O38 W5 92.0(5) . .
Si1 O39 W6 126.5(8) . .
Si1 O39 W7 125.1(8) . .
W6 O39 W7 92.2(5) . .
Si1 O39 W10 121.9(8) . .
W6 O39 W10 90.6(5) . .
W7 O39 W10 90.2(5) . .
Si1 O40 W11 123.6(8) . .
Si1 O40 W9 124.5(8) . .
W11 O40 W9 91.6(5) . .
Si1 O40 W8 124.1(8) . .
W11 O40 W8 92.0(5) . .
W9 O40 W8 91.4(5) . .
C50 O50 Cu1 121.8(13) . .
C50 O51 Cu2 133.0(15) . .
C50 O51 K2 92.3(13) . 3_576
Cu2 O51 K2 93.3(6) . 3_576
C52 O52 Cu1 128.4(15) . .
C52 O53 Cu2 128.8(14) . .
C52 O53 K2 113.8(14) . 3_576
Cu2 O53 K2 102.5(7) . 3_576
Cu2 O54 K2 119.6(7) . .
O39 Si1 O37 107.6(8) . .
O39 Si1 O40 111.4(8) . .
O37 Si1 O40 109.7(8) . .
O39 Si1 O38 111.5(8) . .
O37 Si1 O38 108.4(7) . .
O40 Si1 O38 108.2(8) . .
O1 W1 O15 102.2(6) . .
O1 W1 O21 101.8(6) . .
O15 W1 O21 87.7(6) . .
O1 W1 O13 98.8(6) . .
O15 W1 O13 89.2(6) . .
O21 W1 O13 159.3(6) . .
O1 W1 O16 102.8(6) . .
O15 W1 O16 155.0(6) . .
O21 W1 O16 87.8(6) . .
O13 W1 O16 86.4(6) . .
O1 W1 O37 170.5(5) . .
O15 W1 O37 73.4(5) . .
O21 W1 O37 86.6(5) . .
O13 W1 O37 72.9(5) . .
O16 W1 O37 81.7(5) . .
O2 W2 O17 101.4(6) . .
O2 W2 O18 101.1(6) . .
O17 W2 O18 87.0(6) . .
O2 W2 O13 102.6(6) . .
O17 W2 O13 87.9(6) . .
O18 W2 O13 156.3(6) . .
O2 W2 O14 102.0(6) . .
O17 W2 O14 156.6(6) . .
O18 W2 O14 88.8(6) . .
O13 W2 O14 86.7(6) . .
O2 W2 O37 172.1(6) . .
O17 W2 O37 84.8(5) . .
O18 W2 O37 84.1(5) . .
O13 W2 O37 72.4(5) . .
O14 W2 O37 71.9(5) . .
O3 W3 O19 101.0(7) . .
O3 W3 O20 101.9(6) . .
O19 W3 O20 88.0(6) . .
O3 W3 O14 100.2(7) . .
O19 W3 O14 89.5(6) . .
O20 W3 O14 157.8(6) . .
O3 W3 O15 102.0(7) . .
O19 W3 O15 157.0(6) . .
O20 W3 O15 86.6(6) . .
O14 W3 O15 87.1(6) . .
O3 W3 O37 170.1(6) . .
O19 W3 O37 85.4(6) . .
O20 W3 O37 85.8(5) . .
O14 W3 O37 72.1(5) . .
O15 W3 O37 71.9(5) . .
O4 W4 O27 102.5(7) . .
O4 W4 O28 99.3(7) . .
O27 W4 O28 89.4(6) . .
O4 W4 O16 103.8(6) . .
O27 W4 O16 86.3(6) . .
O28 W4 O16 156.9(6) . .
O4 W4 O22 99.4(7) . .
O27 W4 O22 158.0(6) . .
O28 W4 O22 88.6(6) . .
O16 W4 O22 86.9(6) . .
O4 W4 O38 170.1(6) . .
O27 W4 O38 85.1(6) . .
O28 W4 O38 74.2(6) . .
O16 W4 O38 82.8(5) . .
O22 W4 O38 73.3(6) . .
O5 W5 O22 100.7(7) . .
O5 W5 O23 99.2(7) . .
O22 W5 O23 160.0(6) . .
O5 W5 O29 100.6(7) . .
O22 W5 O29 89.6(6) . .
O23 W5 O29 88.6(7) . .
O5 W5 O17 100.8(7) . .
O22 W5 O17 87.7(6) . .
O23 W5 O17 86.8(6) . .
O29 W5 O17 158.6(6) . .
O5 W5 O38 170.5(6) . .
O22 W5 O38 72.4(6) . .
O23 W5 O38 88.0(6) . .
O29 W5 O38 73.3(6) . .
O17 W5 O38 85.7(5) . .
O5 W5 K1 86.3(6) . 2_646
O22 W5 K1 137.3(5) . 2_646
O23 W5 K1 46.0(5) . 2_646
O29 W5 K1 47.9(5) . 2_646
O17 W5 K1 132.7(5) . 2_646
O38 W5 K1 94.4(4) . 2_646
O6 W6 O24 100.5(8) . .
O6 W6 O30 100.2(8) . .
O24 W6 O30 91.7(7) . .
O6 W6 O18 100.3(7) . .
O24 W6 O18 89.1(6) . .
O30 W6 O18 159.0(7) . .
O6 W6 O23 98.5(7) . .
O24 W6 O23 160.8(6) . .
O30 W6 O23 87.6(7) . .
O18 W6 O23 84.9(6) . .
O6 W6 O39 173.2(7) . .
O24 W6 O39 74.2(6) . .
O30 W6 O39 75.9(6) . .
O18 W6 O39 84.1(5) . .
O23 W6 O39 87.1(6) . .
O6 W6 K1 84.5(6) . 2_646
O24 W6 K1 134.8(5) . 2_646
O30 W6 K1 43.6(6) . 2_646
O18 W6 K1 134.7(5) . 2_646
O23 W6 K1 50.0(5) . 2_646
O39 W6 K1 96.1(4) . 2_646
O6 W6 K3 38.2(7) . 2_646
O24 W6 K3 137.0(6) . 2_646
O30 W6 K3 105.0(6) . 2_646
O18 W6 K3 88.5(6) . 2_646
O23 W6 K3 61.2(6) . 2_646
O39 W6 K3 147.9(5) . 2_646
K1 W6 K3 67.7(4) 2_646 2_646
O7 W7 O31 98.3(8) . .
O7 W7 O25 102.9(8) . .
O31 W7 O25 89.9(7) . .
O7 W7 O19 102.7(8) . .
O31 W7 O19 159.0(7) . .
O25 W7 O19 86.0(6) . .
O7 W7 O24 96.5(8) . .
O31 W7 O24 89.7(7) . .
O25 W7 O24 160.4(7) . .
O19 W7 O24 87.5(6) . .
O7 W7 O39 167.5(7) . .
O31 W7 O39 75.0(6) . .
O25 W7 O39 87.8(6) . .
O19 W7 O39 84.2(6) . .
O24 W7 O39 73.2(6) . .
O7 W7 K4 82.0(7) . .
O31 W7 K4 47.0(6) . .
O25 W7 K4 51.7(5) . .
O19 W7 K4 136.8(5) . .
O24 W7 K4 135.2(5) . .
O39 W7 K4 100.2(5) . .
O8 W8 O32 100.5(7) . .
O8 W8 O26 99.7(7) . .
O32 W8 O26 86.8(6) . .
O8 W8 O20 101.1(7) . .
O32 W8 O20 158.4(7) . .
O26 W8 O20 89.5(6) . .
O8 W8 O25 100.8(7) . .
O32 W8 O25 89.2(7) . .
O26 W8 O25 159.5(6) . .
O20 W8 O25 86.9(6) . .
O8 W8 O40 171.1(6) . .
O32 W8 O40 73.4(6) . .
O26 W8 O40 73.9(5) . .
O20 W8 O40 85.2(5) . .
O25 W8 O40 85.8(6) . .
O8 W8 K4 85.5(6) . .
O32 W8 K4 51.7(6) . .
O26 W8 K4 138.3(5) . .
O20 W8 K4 130.4(5) . .
O25 W8 K4 44.0(5) . .
O40 W8 K4 95.2(4) . .
O9 W9 O33 98.7(7) . .
O9 W9 O27 100.8(7) . .
O33 W9 O27 88.8(6) . .
O9 W9 O21 101.7(7) . .
O33 W9 O21 159.5(6) . .
O27 W9 O21 85.8(6) . .
O9 W9 O26 101.1(7) . .
O33 W9 O26 88.2(6) . .
O27 W9 O26 158.0(6) . .
O21 W9 O26 89.4(6) . .
O9 W9 O40 170.9(6) . .
O33 W9 O40 74.3(6) . .
O27 W9 O40 85.0(5) . .
O21 W9 O40 85.5(5) . .
O26 W9 O40 73.2(5) . .
O9 W9 K3 46.9(6) . 2_656
O33 W9 K3 62.3(6) . 2_656
O27 W9 K3 71.9(5) . 2_656
O21 W9 K3 133.5(5) . 2_656
O26 W9 K3 125.0(5) . 2_656
O40 W9 K3 130.5(5) . 2_656
O10 W10 O31 101.4(8) . .
O10 W10 O35 99.4(8) . .
O31 W10 O35 87.5(7) . .
O10 W10 O30 100.8(8) . .
O31 W10 O30 91.2(7) . .
O35 W10 O30 159.5(7) . .
O10 W10 O34 97.3(8) . .
O31 W10 O34 161.2(7) . .
O35 W10 O34 87.6(7) . .
O30 W10 O34 87.1(7) . .
O10 W10 O39 173.2(7) . .
O31 W10 O39 74.1(6) . .
O35 W10 O39 85.7(6) . .
O30 W10 O39 74.4(6) . .
O34 W10 O39 87.4(6) . .
O10 W10 K1 82.5(7) . 2_646
O31 W10 K1 135.9(5) . 2_646
O35 W10 K1 135.7(6) . 2_646
O30 W10 K1 45.6(5) . 2_646
O34 W10 K1 48.6(5) . 2_646
O39 W10 K1 97.1(4) . 2_646
O10 W10 K4 83.3(7) . .
O31 W10 K4 43.9(5) . .
O35 W10 K4 51.6(6) . .
O30 W10 K4 134.0(6) . .
O34 W10 K4 138.2(6) . .
O39 W10 K4 96.5(5) . .
K1 W10 K4 165.1(3) 2_646 .
O11 W11 O35 102.0(8) . .
O11 W11 O36 99.0(8) . .
O35 W11 O36 87.9(7) . .
O11 W11 O32 102.1(8) . .
O35 W11 O32 89.0(7) . .
O36 W11 O32 158.9(7) . .
O11 W11 O33 99.5(8) . .
O35 W11 O33 158.4(7) . .
O36 W11 O33 87.2(6) . .
O32 W11 O33 88.1(7) . .
O11 W11 O40 171.8(7) . .
O35 W11 O40 84.7(6) . .
O36 W11 O40 85.9(6) . .
O32 W11 O40 73.0(6) . .
O33 W11 O40 74.0(6) . .
O11 W11 K4 87.4(7) . .
O35 W11 K4 45.1(6) . .
O36 W11 K4 132.5(5) . .
O32 W11 K4 50.5(5) . .
O33 W11 K4 138.4(5) . .
O40 W11 K4 94.2(4) . .
O12 W12 O34 101.1(8) . .
O12 W12 O36 98.9(8) . .
O34 W12 O36 91.1(7) . .
O12 W12 O29 101.8(7) . .
O34 W12 O29 86.1(7) . .
O36 W12 O29 159.2(7) . .
O12 W12 O28 98.7(7) . .
O34 W12 O28 160.2(7) . .
O36 W12 O28 87.7(6) . .
O29 W12 O28 88.0(6) . .
O12 W12 O38 169.6(7) . .
O34 W12 O38 88.1(6) . .
O36 W12 O38 85.6(6) . .
O29 W12 O38 73.7(6) . .
O28 W12 O38 72.1(5) . .
O12 W12 K1 54.1(6) . .
O34 W12 K1 154.3(5) . .
O36 W12 K1 87.1(5) . .
O29 W12 K1 104.1(5) . .
O28 W12 K1 45.4(5) . .
O38 W12 K1 117.2(4) . .
O12 W12 K1 87.5(6) . 2_646
O34 W12 K1 43.0(5) . 2_646
O36 W12 K1 133.7(5) . 2_646
O29 W12 K1 49.1(5) . 2_646
O28 W12 K1 136.8(4) . 2_646
O38 W12 K1 96.1(4) . 2_646
K1 W12 K1 130.35(12) . 2_646
O28 K1 O106 67.0(7) . 2_656
O28 K1 O30 146.9(6) . 2_656
O106 K1 O30 142.9(8) 2_656 2_656
O28 K1 O34 147.7(6) . 2_656
O106 K1 O34 85.5(8) 2_656 2_656
O30 K1 O34 57.4(5) 2_656 2_656
O28 K1 O23 139.4(6) . 2_656
O106 K1 O23 114.1(8) 2_656 2_656
O30 K1 O23 55.0(5) 2_656 2_656
O34 K1 O23 66.6(5) 2_656 2_656
O28 K1 O29 121.3(6) . 2_656
O106 K1 O29 62.9(7) 2_656 2_656
O30 K1 O29 91.2(6) 2_656 2_656
O34 K1 O29 51.9(5) 2_656 2_656
O23 K1 O29 52.7(5) 2_656 2_656
O28 K1 O12 56.8(5) . .
O106 K1 O12 88.1(8) 2_656 .
O30 K1 O12 121.1(6) 2_656 .
O34 K1 O12 142.4(6) 2_656 .
O23 K1 O12 82.6(5) 2_656 .
O29 K1 O12 92.5(5) 2_656 .
O28 K1 O107 84.3(10) . .
O106 K1 O107 68.3(12) 2_656 .
O30 K1 O107 95.0(11) 2_656 .
O34 K1 O107 69.4(10) 2_656 .
O23 K1 O107 135.5(11) 2_656 .
O29 K1 O107 103.3(10) 2_656 .
O12 K1 O107 140.4(11) . .
O28 K1 O109 69.5(10) . 2_646
O106 K1 O109 136.2(12) 2_656 2_646
O30 K1 O109 80.5(10) 2_656 2_646
O34 K1 O109 137.5(10) 2_656 2_646
O23 K1 O109 95.4(10) 2_656 2_646
O29 K1 O109 143.6(10) 2_656 2_646
O12 K1 O109 63.3(10) . 2_646
O107 K1 O109 112.6(14) . 2_646
O28 K1 Cu20 152.1(5) . 2_656
O106 K1 Cu20 114.3(7) 2_656 2_656
O30 K1 Cu20 29.9(4) 2_656 2_656
O34 K1 Cu20 31.4(4) 2_656 2_656
O23 K1 Cu20 67.4(4) 2_656 2_656
O29 K1 Cu20 79.0(4) 2_656 2_656
O12 K1 Cu20 147.8(5) . 2_656
O107 K1 Cu20 71.6(10) . 2_656
O109 K1 Cu20 106.6(10) 2_646 2_656
O28 K1 W10 152.1(5) . 2_656
O106 K1 W10 114.3(7) 2_656 2_656
O30 K1 W10 29.9(4) 2_656 2_656
O34 K1 W10 31.4(4) 2_656 2_656
O23 K1 W10 67.4(4) 2_656 2_656
O29 K1 W10 79.0(4) 2_656 2_656
O12 K1 W10 147.8(5) . 2_656
O107 K1 W10 71.6(10) . 2_656
O109 K1 W10 106.6(10) 2_646 2_656
Cu20 K1 W10 0.00(3) 2_656 2_656
O28 K1 W12 30.5(3) . .
O106 K1 W12 73.6(6) 2_656 .
O30 K1 W12 142.1(5) 2_656 .
O34 K1 W12 154.8(5) 2_656 .
O23 K1 W12 108.9(4) 2_656 .
O29 K1 W12 104.7(4) 2_656 .
O12 K1 W12 26.7(3) . .
O107 K1 W12 113.8(10) . .
O109 K1 W12 66.2(9) 2_646 .
Cu20 K1 W12 172.0(3) 2_656 .
W10 K1 W12 172.0(3) 2_656 .
O54 K2 O111 110.2(13) . 3_566
O54 K2 O3 109.3(8) . 2_556
O111 K2 O3 110.3(14) 3_566 2_556
O54 K2 O53 89.7(7) . 3_576
O111 K2 O53 133.4(14) 3_566 3_576
O3 K2 O53 101.2(7) 2_556 3_576
O54 K2 O112 115.8(12) . 3_566
O111 K2 O112 50.8(14) 3_566 3_566
O3 K2 O112 134.8(12) 2_556 3_566
O53 K2 O112 82.6(11) 3_576 3_566
O54 K2 O51 132.7(8) . 3_576
O111 K2 O51 115.3(13) 3_566 3_576
O3 K2 O51 66.1(6) 2_556 3_576
O53 K2 O51 49.3(5) 3_576 3_576
O112 K2 O51 85.1(11) 3_566 3_576
O54 K2 Cu2 104.2(6) . 3_576
O111 K2 Cu2 141.0(13) 3_566 3_576
O3 K2 Cu2 73.7(5) 2_556 3_576
O53 K2 Cu2 28.1(3) 3_576 3_576
O112 K2 Cu2 97.7(11) 3_566 3_576
O51 K2 Cu2 28.6(3) 3_576 3_576
O54 K2 K2 51.2(5) . 3_576
O111 K2 K2 159.3(14) 3_566 3_576
O3 K2 K2 73.4(6) 2_556 3_576
O53 K2 K2 62.3(6) 3_576 3_576
O112 K2 K2 140.6(13) 3_566 3_576
O51 K2 K2 85.1(6) 3_576 3_576
Cu2 K2 K2 59.7(4) 3_576 3_576
O106 K3 O105 134.5(13) . .
O106 K3 O6 117.1(12) . 2_656
O105 K3 O6 97.4(10) . 2_656
O106 K3 O12 69.7(10) . .
O105 K3 O12 125.6(11) . .
O6 K3 O12 111.6(9) 2_656 .
O106 K3 O9 99.0(10) . 2_646
O105 K3 O9 62.5(9) . 2_646
O6 K3 O9 72.6(7) 2_656 2_646
O12 K3 O9 168.7(10) . 2_646
O106 K3 O23 142.1(11) . 2_656
O105 K3 O23 82.1(9) . 2_656
O6 K3 O23 53.0(6) 2_656 2_656
O12 K3 O23 80.7(7) . 2_656
O9 K3 O23 109.4(8) 2_646 2_656
O106 K3 Cu16 134.8(11) . 2_656
O105 K3 Cu16 87.6(9) . 2_656
O6 K3 Cu16 22.9(4) 2_656 2_656
O12 K3 Cu16 101.6(7) . 2_656
O9 K3 Cu16 85.9(6) 2_646 2_656
O23 K3 Cu16 30.4(3) 2_656 2_656
O106 K3 W6 134.8(11) . 2_656
O105 K3 W6 87.6(9) . 2_656
O6 K3 W6 22.9(4) 2_656 2_656
O12 K3 W6 101.6(7) . 2_656
O9 K3 W6 85.9(6) 2_646 2_656
O23 K3 W6 30.4(3) 2_656 2_656
Cu16 K3 W6 0.00(4) 2_656 2_656
O106 K3 Cu19 75.1(9) . 2_646
O105 K3 Cu19 83.7(9) . 2_646
O6 K3 Cu19 79.7(6) 2_656 2_646
O12 K3 Cu19 144.3(8) . 2_646
O9 K3 Cu19 24.5(3) 2_646 2_646
O23 K3 Cu19 127.8(7) 2_656 2_646
Cu16 K3 Cu19 99.2(5) 2_656 2_646
W6 K3 Cu19 99.2(5) 2_656 2_646
O106 K3 W9 75.1(9) . 2_646
O105 K3 W9 83.7(9) . 2_646
O6 K3 W9 79.7(6) 2_656 2_646
O12 K3 W9 144.3(8) . 2_646
O9 K3 W9 24.5(3) 2_646 2_646
O23 K3 W9 127.8(7) 2_656 2_646
Cu16 K3 W9 99.2(5) 2_656 2_646
W6 K3 W9 99.2(5) 2_656 2_646
Cu19 K3 W9 0.00(4) 2_646 2_646
O106 K3 K1 98.4(9) . .
O105 K3 K1 123.4(10) . .
O6 K3 K1 66.3(6) 2_656 .
O12 K3 K1 46.3(5) . .
O9 K3 K1 138.8(7) 2_646 .
O23 K3 K1 43.9(4) 2_656 .
Cu16 K3 K1 55.9(3) 2_656 .
W6 K3 K1 55.9(3) 2_656 .
Cu19 K3 K1 137.9(6) 2_646 .
W9 K3 K1 137.9(6) 2_646 .
O106 K3 K1 21.4(8) . 2_646
O105 K3 K1 122.7(9) . 2_646
O6 K3 K1 136.9(8) 2_656 2_646
O12 K3 K1 59.0(6) . 2_646
O9 K3 K1 110.5(6) 2_646 2_646
O23 K3 K1 139.6(7) 2_656 2_646
Cu16 K3 K1 149.4(6) 2_656 2_646
W6 K3 K1 149.4(6) 2_656 2_646
Cu19 K3 K1 89.1(4) 2_646 2_646
W9 K3 K1 89.1(4) 2_646 2_646
K1 K3 K1 98.8(4) . 2_646
O31 K4 O25 54.7(6) . .
O31 K4 O35 52.9(6) . .
O25 K4 O35 63.0(6) . .
O31 K4 O10 59.5(6) . 3_667
O25 K4 O10 105.8(7) . 3_667
O35 K4 O10 100.7(8) . 3_667
O31 K4 O32 88.4(7) . .
O25 K4 O32 51.0(5) . .
O35 K4 O32 50.7(5) . .
O10 K4 O32 147.5(8) 3_667 .
O31 K4 O103 137.6(9) . 4_576
O25 K4 O103 83.9(8) . 4_576
O35 K4 O103 119.8(9) . 4_576
O10 K4 O103 137.5(9) 3_667 4_576
O32 K4 O103 69.3(7) . 4_576
O31 K4 W7 29.3(4) . .
O25 K4 W7 29.9(3) . .
O35 K4 W7 64.9(5) . .
O10 K4 W7 76.2(5) 3_667 .
O32 K4 W7 77.0(5) . .
O103 K4 W7 108.6(7) 4_576 .
O31 K4 W10 27.8(4) . .
O25 K4 W10 65.6(5) . .
O35 K4 W10 29.1(4) . .
O10 K4 W10 72.5(6) 3_667 .
O32 K4 W10 76.5(5) . .
O103 K4 W10 144.0(8) 4_576 .
W7 K4 W10 51.2(3) . .
O31 K4 W8 77.2(5) . .
O25 K4 W8 26.8(3) . .
O35 K4 W8 62.1(5) . .
O10 K4 W8 132.5(7) 3_667 .
O32 K4 W8 27.3(3) . .
O103 K4 W8 66.4(6) 4_576 .
W7 K4 W8 56.3(3) . .
W10 K4 W8 78.0(4) . .
O31 K4 W11 75.5(5) . .
O25 K4 W11 62.4(5) . .
O35 K4 W11 26.0(4) . .
O10 K4 W11 126.7(7) 3_667 .
O32 K4 W11 27.8(4) . .
O103 K4 W11 94.8(7) 4_576 .
W7 K4 W11 77.8(4) . .
W10 K4 W11 54.9(3) . .
W8 K4 W11 48.6(2) . .
K3 O106 K1 139.8(14) . 2_646

loop_
_geom_bond_atom_site_label_1
_geom_bond_atom_site_label_2
_geom_bond_distance
_geom_bond_site_symmetry_2
C2 N1 1.32(2) .
C2 C3 1.40(3) .
C2 H2 0.93 .
C3 C4 1.28(3) .
C3 H3 0.93 .
C4 C11 1.40(3) .
C4 H4 0.93 .
C5 C6 1.41(3) .
C5 C11 1.42(3) .
C5 H5 0.93 .
C6 C12 1.41(3) .
C6 H6 0.93 .
C7 C8 1.35(2) .
C7 C12 1.37(3) .
C7 H7 0.93 .
C8 C9 1.37(2) .
C8 H8 0.93 .
C9 N10 1.33(2) .
C9 H9 0.93 .
C11 C13 1.37(2) .
C12 C14 1.42(2) .
C13 N1 1.33(2) .
C13 C14 1.44(2) .
C14 N10 1.38(2) .
C22 N21 1.34(2) .
C22 C23 1.37(3) .
C22 H22 0.93 .
C23 C24 1.38(3) .
C23 H23 0.93 .
C24 C31 1.38(3) .
C24 H24 0.93 .
C25 C26 1.32(3) .
C25 C31 1.37(3) .
C25 H25 0.93 .
C26 C32 1.43(3) .
C26 H26 0.93 .
C27 C28 1.35(3) .
C27 C32 1.44(3) .
C27 H27 0.93 .
C28 C29 1.41(3) .
C28 H28 0.93 .
C29 N30 1.27(2) .
C29 H29 0.93 .
C31 C33 1.38(2) .
C32 C34 1.47(3) .
C33 N21 1.38(2) .
C33 C34 1.46(2) .
C34 N30 1.37(2) .
C50 O51 1.23(2) .
C50 O50 1.25(2) .
C50 C51 1.52(3) .
C51 H51A 0.96 .
C51 H51B 0.96 .
C51 H51C 0.96 .
C52 O52 1.25(2) .
C52 O53 1.28(2) .
C52 C53 1.51(3) .
C53 H53A 0.96 .
C53 H53B 0.96 .
C53 H53C 0.96 .
Cu1 O52 1.900(14) .
Cu1 O50 1.973(14) .
Cu1 N1 1.983(17) .
Cu1 N10 1.992(16) .
Cu1 O1 2.340(13) .
Cu1 Cu2 2.994(4) .
Cu2 O51 1.925(15) .
Cu2 O53 1.940(14) .
Cu2 N30 1.997(16) .
Cu2 N21 2.003(16) .
Cu2 O54 2.201(14) .
Cu2 K2 4.02(2) 3_576
O1 W1 1.707(13) .
O2 W2 1.659(14) .
O3 W3 1.716(15) .
O3 K2 2.90(2) 2_546
O4 W4 1.718(16) .
O5 W5 1.740(17) .
O6 W6 1.712(17) .
O6 K3 2.72(3) 2_646
O7 W7 1.746(19) .
O8 W8 1.747(17) .
O9 W9 1.714(15) .
O9 K3 3.02(3) 2_656
O10 W10 1.78(2) .
O10 K4 3.12(3) 3_667
O11 W11 1.68(2) .
O12 W12 1.717(18) .
O12 K3 2.79(3) .
O12 K1 3.10(2) .
O13 W1 1.906(12) .
O13 W2 1.927(13) .
O14 W3 1.906(13) .
O14 W2 1.928(14) .
O15 W1 1.873(15) .
O15 W3 1.947(14) .
O16 W1 1.907(13) .
O16 W4 1.908(13) .
O17 W2 1.898(14) .
O17 W5 1.928(14) .
O18 W2 1.901(15) .
O18 W6 1.915(14) .
O19 W3 1.885(15) .
O19 W7 1.931(15) .
O20 W3 1.899(14) .
O20 W8 1.909(14) .
O21 W1 1.874(14) .
O21 W9 1.948(14) .
O22 W5 1.884(14) .
O22 W4 1.941(14) .
O23 W5 1.897(16) .
O23 W6 1.951(16) .
O23 K1 2.977(19) 2_646
O23 K3 3.37(3) 2_646
O24 W6 1.898(16) .
O24 W7 1.948(15) .
O25 W7 1.895(15) .
O25 W8 1.936(15) .
O25 K4 2.98(2) .
O26 W8 1.903(14) .
O26 W9 1.952(14) .
O27 W4 1.883(15) .
O27 W9 1.938(16) .
O28 W4 1.896(14) .
O28 W12 1.975(15) .
O28 K1 2.771(18) .
O29 W5 1.920(15) .
O29 W12 1.954(15) .
O29 K1 3.033(18) 2_646
O30 W6 1.899(17) .
O30 W10 1.942(16) .
O30 K1 2.78(2) 2_646
O31 W7 1.893(16) .
O31 W10 1.908(17) .
O31 K4 2.83(3) .
O32 W8 1.896(16) .
O32 W11 1.956(17) .
O32 K4 3.24(3) .
O33 W9 1.908(15) .
O33 W11 1.957(15) .
O34 W12 1.836(17) .
O34 W10 1.995(17) .
O34 K1 2.872(19) 2_646
O35 W11 1.908(17) .
O35 W10 1.913(17) .
O35 K4 3.08(3) .
O36 W12 1.873(15) .
O36 W11 1.953(16) .
O37 Si1 1.630(14) .
O37 W1 2.347(13) .
O37 W2 2.354(13) .
O37 W3 2.361(13) .
O38 Si1 1.669(15) .
O38 W4 2.288(14) .
O38 W12 2.322(14) .
O38 W5 2.365(13) .
O39 Si1 1.614(15) .
O39 W6 2.310(14) .
O39 W7 2.317(15) .
O39 W10 2.343(14) .
O40 Si1 1.632(14) .
O40 W11 2.324(14) .
O40 W9 2.347(14) .
O40 W8 2.353(14) .
O51 K2 3.42(2) 3_576
O53 K2 3.12(2) 3_576
O54 K2 2.68(2) .
O103 K4 3.32(4) 4_575
W5 K1 3.963(11) 2_646
W6 K1 3.828(11) 2_646
W6 K3 3.85(2) 2_646
W7 K4 3.760(19) .
W8 K4 4.057(19) .
W9 K3 3.92(2) 2_656
W10 K1 3.769(11) 2_646
W10 K4 3.88(2) .
W11 K4 4.11(2) .
W12 K1 3.775(11) .
W12 K1 3.927(11) 2_646
K1 O106 2.77(3) 2_656
K1 O30 2.78(2) 2_656
K1 O34 2.872(19) 2_656
K1 O23 2.977(19) 2_656
K1 O29 3.033(18) 2_656
K1 O107 3.20(5) .
K1 O109 3.29(5) 2_646
K1 Cu20 3.769(11) 2_656
K1 W10 3.769(11) 2_656
K2 O111 2.81(6) 3_566
K2 O3 2.90(2) 2_556
K2 O53 3.12(2) 3_576
K2 O112 3.19(5) 3_566
K2 O51 3.42(2) 3_576
K2 Cu2 4.02(2) 3_576
K2 K2 4.44(4) 3_576
K3 O106 2.46(3) .
K3 O105 2.57(3) .
K3 O6 2.72(3) 2_656
K3 O9 3.02(3) 2_646
K3 O23 3.37(3) 2_656
K3 Cu16 3.85(2) 2_656
K3 W6 3.85(2) 2_656
K3 Cu19 3.92(2) 2_646
K3 W9 3.92(2) 2_646
K3 K1 4.91(2) 2_646
K4 O10 3.12(3) 3_667
K4 O103 3.32(4) 4_576
O106 K1 2.77(3) 2_646
O109 K1 3.29(5) 2_656
O112 K2 3.19(5) 3_566
O111 K2 2.81(6) 3_566
